data_2231212
loop_
_publ_author_name
'Fun, Hoong-Kun'
'Yeap, Chin Sing'
'Manjunath, K.'
'Prasad, D. Jagadeesh'
'Poojary, Boja'

_publ_section_title
;
 <i>N</i>-(2-Chlorophenyl)-2-({5-[4-(methylsulfanyl)benzyl]-4-phenyl-4<i>H</i>-1,2,4-triazol-3-yl}sulfanyl)acetamide
;
_journal_coeditor_code LH5283
_journal_issue 8
_journal_name_full 'Acta Crystallographica Section E'
_journal_page_first o2063
_journal_paper_doi 10.1107/S1600536811027565
_journal_volume 67
_journal_year 2011
_chemical_formula_iupac 'C24 H21 Cl N4 O S2'
_chemical_formula_moiety 'C24 H21 Cl N4 O S2'
_chemical_formula_sum 'C24 H21 Cl N4 O S2'
_chemical_formula_weight 481.02
_chemical_name_systematic
;<i>N</i>-(2-Chlorophenyl)-2-({5-[4-(methylsulfanyl)benzyl]-4-phenyl-4<i>H</i>-
1,2,4-triazol-3-yl}sulfanyl)acetamide
;
_space_group_IT_number 14
_symmetry_cell_setting monoclinic
_symmetry_space_group_name_Hall '-P 2ybc'
_symmetry_space_group_name_H-M 'P 1 21/c 1'
_atom_sites_solution_hydrogens geom
_atom_sites_solution_primary direct
_atom_sites_solution_secondary difmap
_audit_creation_method SHELXL-97
_cell_angle_alpha 90.00
_cell_angle_beta 96.3720(10)
_cell_angle_gamma 90.00
_cell_formula_units_Z 4
_cell_length_a 14.2542(7)
_cell_length_b 16.3273(9)
_cell_length_c 10.1584(6)
_cell_measurement_reflns_used 7952
_cell_measurement_temperature 297(2)
_cell_measurement_theta_max 30.38
_cell_measurement_theta_min 2.49
_cell_volume 2349.6(2)
_computing_cell_refinement 'SAINT (Bruker, 2009)'
_computing_data_collection 'APEX2 (Bruker, 2009)'
_computing_data_reduction 'SAINT (Bruker, 2009)'
_computing_molecular_graphics 'SHELXTL (Sheldrick, 2008)'
_computing_publication_material 'SHELXTL (Sheldrick, 2008) and PLATON (Spek, 2009)'
_computing_structure_refinement 'SHELXTL (Sheldrick, 2008)'
_computing_structure_solution 'SHELXTL (Sheldrick, 2008)'
_diffrn_ambient_temperature 297(2)
_diffrn_measured_fraction_theta_full 0.996
_diffrn_measured_fraction_theta_max 0.996
_diffrn_measurement_device_type 'Bruker APEXII DUO CCD'
_diffrn_measurement_method '\f and \w'
_diffrn_radiation_monochromator graphite
_diffrn_radiation_source 'fine-focus sealed tube'
_diffrn_radiation_type MoK\a
_diffrn_radiation_wavelength 0.71073
_diffrn_reflns_av_R_equivalents 0.0281
_diffrn_reflns_av_sigmaI/netI 0.0278
_diffrn_reflns_limit_h_max 21
_diffrn_reflns_limit_h_min -21
_diffrn_reflns_limit_k_max 23
_diffrn_reflns_limit_k_min -24
_diffrn_reflns_limit_l_max 14
_diffrn_reflns_limit_l_min -14
_diffrn_reflns_number 29877
_diffrn_reflns_theta_full 31.66
_diffrn_reflns_theta_max 31.66
_diffrn_reflns_theta_min 1.90
_diffrn_standards_number 0
_exptl_absorpt_coefficient_mu 0.365
_exptl_absorpt_correction_T_max 0.9238
_exptl_absorpt_correction_T_min 0.8319
_exptl_absorpt_correction_type multi-scan
_exptl_absorpt_process_details '(<i>SADABS</i>; Bruker, 2009)'
_exptl_crystal_colour brown
_exptl_crystal_density_diffrn 1.360
_exptl_crystal_density_method 'not measured'
_exptl_crystal_description block
_exptl_crystal_F_000 1000
_exptl_crystal_size_max 0.52
_exptl_crystal_size_mid 0.27
_exptl_crystal_size_min 0.22
_refine_diff_density_max 0.526
_refine_diff_density_min -0.451
_refine_ls_extinction_method none
_refine_ls_goodness_of_fit_ref 1.048
_refine_ls_hydrogen_treatment constr
_refine_ls_matrix_type full
_refine_ls_number_parameters 290
_refine_ls_number_reflns 7900
_refine_ls_number_restraints 0
_refine_ls_restrained_S_all 1.048
_refine_ls_R_factor_all 0.0774
_refine_ls_R_factor_gt 0.0493
_refine_ls_shift/su_max 0.000
_refine_ls_shift/su_mean 0.000
_refine_ls_structure_factor_coef Fsqd
_refine_ls_weighting_details 'calc w=1/[\s^2^(Fo^2^)+(0.0750P)^2^+0.4271P] where P=(Fo^2^+2Fc^2^)/3'
_refine_ls_weighting_scheme calc
_refine_ls_wR_factor_gt 0.1394
_refine_ls_wR_factor_ref 0.1586
_reflns_number_gt 5235
_reflns_number_total 7900
_reflns_threshold_expression I>2\s(I)
_cod_data_source_file lh5283.cif
_cod_data_source_block I
_cod_original_sg_symbol_H-M 'P 21/c'
_cod_database_code 2231212
_cod_database_fobs_code 2231212

loop_
_symmetry_equiv_pos_as_xyz
'x, y, z'
'-x, y+1/2, -z+1/2'
'-x, -y, -z'
'x, -y-1/2, z-1/2'

loop_
_atom_site_type_symbol
_atom_site_label
_atom_site_fract_x
_atom_site_fract_y
_atom_site_fract_z
_atom_site_U_iso_or_equiv
_atom_site_adp_type
_atom_site_calc_flag
_atom_site_refinement_flags
_atom_site_occupancy
_atom_site_symmetry_multiplicity
Cl Cl1 0.90496(5) 0.48639(5) 1.17911(9) 0.1088(3) Uani d . 1 1
S S1 0.39474(3) 0.45413(3) 0.74551(4) 0.05346(13) Uani d . 1 1
S S2 0.00345(5) 0.24018(6) 0.06766(9) 0.1109(3) Uani d . 1 1
O O1 0.58819(9) 0.47636(7) 0.90982(12) 0.0551(3) Uani d . 1 1
N N1 0.59354(9) 0.34760(8) 0.99633(14) 0.0483(3) Uani d . 1 1
H H1N1 0.5589 0.2988 0.9997 0.058 Uiso d R 1 1
N N2 0.48488(9) 0.33585(8) 0.61649(13) 0.0469(3) Uani d . 1 1
N N3 0.48455(9) 0.30835(8) 0.48666(14) 0.0467(3) Uani d . 1 1
N N4 0.38196(8) 0.40807(7) 0.48700(12) 0.0393(3) Uani d . 1 1
C C1 0.74454(12) 0.40977(11) 1.08375(18) 0.0534(4) Uani d . 1 1
H H1A 0.7464 0.4416 1.0081 0.064 Uiso calc R 1 1
C C2 0.81439(13) 0.41592(12) 1.1889(2) 0.0623(5) Uani d . 1 1
C C3 0.81517(16) 0.36979(15) 1.3012(2) 0.0758(6) Uani d . 1 1
H H3A 0.8632 0.3754 1.3704 0.091 Uiso calc R 1 1
C C4 0.74302(16) 0.31485(16) 1.3089(2) 0.0766(6) Uani d . 1 1
H H4A 0.7421 0.2828 1.3844 0.092 Uiso calc R 1 1
C C5 0.67174(13) 0.30652(12) 1.20593(19) 0.0598(4) Uani d . 1 1
H H5A 0.6239 0.2684 1.2119 0.072 Uiso calc R 1 1
C C6 0.67148(11) 0.35481(10) 1.09415(16) 0.0449(3) Uani d . 1 1
C C7 0.55154(11) 0.41050(10) 0.92502(14) 0.0420(3) Uani d . 1 1
C C8 0.44971(11) 0.39121(11) 0.87723(15) 0.0469(3) Uani d . 1 1
H H8A 0.4132 0.3957 0.9520 0.056 Uiso calc R 1 1
H H8B 0.4462 0.3346 0.8479 0.056 Uiso calc R 1 1
C C9 0.42302(10) 0.39516(9) 0.61317(15) 0.0410(3) Uani d . 1 1
C C10 0.42372(10) 0.35210(9) 0.41135(15) 0.0411(3) Uani d . 1 1
C C11 0.40297(11) 0.34559(11) 0.26504(15) 0.0457(3) Uani d . 1 1
H H11A 0.4454 0.3056 0.2332 0.055 Uiso calc R 1 1
H H11B 0.4161 0.3980 0.2260 0.055 Uiso calc R 1 1
C C12 0.30248(11) 0.32128(10) 0.21711(15) 0.0429(3) Uani d . 1 1
C C13 0.26102(13) 0.25277(12) 0.2653(2) 0.0605(5) Uani d . 1 1
H H13A 0.2949 0.2215 0.3308 0.073 Uiso calc R 1 1
C C14 0.17027(15) 0.22984(13) 0.2183(2) 0.0679(5) Uani d . 1 1
H H14A 0.1439 0.1834 0.2525 0.081 Uiso calc R 1 1
C C15 0.11798(13) 0.27517(13) 0.1210(2) 0.0615(5) Uani d . 1 1
C C16 0.15828(14) 0.34441(14) 0.0742(2) 0.0656(5) Uani d . 1 1
H H16A 0.1239 0.3765 0.0104 0.079 Uiso calc R 1 1
C C17 0.24971(13) 0.36663(12) 0.12152(17) 0.0549(4) Uani d . 1 1
H H17A 0.2760 0.4132 0.0879 0.066 Uiso calc R 1 1
C C18 0.30298(10) 0.46012(9) 0.44437(14) 0.0411(3) Uani d . 1 1
C C19 0.21336(12) 0.43210(13) 0.4587(2) 0.0587(4) Uani d . 1 1
H H19A 0.2049 0.3821 0.4996 0.070 Uiso calc R 1 1
C C20 0.13671(15) 0.47902(18) 0.4118(3) 0.0819(7) Uani d . 1 1
H H20A 0.0760 0.4605 0.4207 0.098 Uiso calc R 1 1
C C21 0.14890(19) 0.55153(18) 0.3532(3) 0.0894(8) Uani d . 1 1
H H21A 0.0965 0.5827 0.3219 0.107 Uiso calc R 1 1
C C22 0.2370(2) 0.57963(15) 0.3394(3) 0.0892(8) Uani d . 1 1
H H22A 0.2444 0.6300 0.2991 0.107 Uiso calc R 1 1
C C23 0.31656(15) 0.53345(12) 0.3851(2) 0.0634(5) Uani d . 1 1
H H23A 0.3770 0.5522 0.3753 0.076 Uiso calc R 1 1
C C24 -0.04042(19) 0.3111(2) -0.0555(3) 0.1131(11) Uani d . 1 1
H H24A -0.1055 0.2992 -0.0837 0.170 Uiso calc R 1 1
H H24B -0.0045 0.3070 -0.1298 0.170 Uiso calc R 1 1
H H24C -0.0351 0.3655 -0.0199 0.170 Uiso calc R 1 1

loop_
_atom_site_aniso_label
_atom_site_aniso_U_11
_atom_site_aniso_U_22
_atom_site_aniso_U_33
_atom_site_aniso_U_12
_atom_site_aniso_U_13
_atom_site_aniso_U_23
Cl1 0.0754(4) 0.0927(5) 0.1462(7) -0.0411(3) -0.0421(4) 0.0276(4)
S1 0.0579(2) 0.0499(2) 0.0494(2) 0.01375(18) -0.00817(17) -0.00946(17)
S2 0.0727(4) 0.1321(7) 0.1206(6) -0.0488(4) -0.0226(4) 0.0262(5)
O1 0.0541(7) 0.0477(6) 0.0610(7) -0.0125(5) -0.0046(5) 0.0102(5)
N1 0.0456(7) 0.0414(7) 0.0549(8) -0.0092(5) -0.0071(6) 0.0032(6)
N2 0.0430(6) 0.0449(7) 0.0501(7) 0.0090(5) -0.0070(5) -0.0012(5)
N3 0.0435(6) 0.0438(7) 0.0514(7) 0.0092(5) -0.0011(5) -0.0027(5)
N4 0.0355(5) 0.0386(6) 0.0422(6) 0.0057(5) -0.0031(4) 0.0006(5)
C1 0.0454(8) 0.0511(10) 0.0610(10) -0.0068(7) -0.0060(7) 0.0050(8)
C2 0.0498(9) 0.0520(10) 0.0803(13) -0.0091(8) -0.0139(8) 0.0001(9)
C3 0.0683(12) 0.0763(14) 0.0750(14) -0.0042(11) -0.0275(10) 0.0053(11)
C4 0.0702(13) 0.0887(16) 0.0660(12) -0.0067(12) -0.0148(10) 0.0232(11)
C5 0.0512(9) 0.0600(11) 0.0660(11) -0.0051(8) -0.0036(8) 0.0141(9)
C6 0.0418(7) 0.0409(8) 0.0506(8) -0.0007(6) -0.0018(6) -0.0011(6)
C7 0.0441(7) 0.0438(8) 0.0374(7) -0.0051(6) 0.0011(5) -0.0029(6)
C8 0.0456(8) 0.0518(9) 0.0417(7) -0.0062(7) -0.0027(6) -0.0006(6)
C9 0.0374(6) 0.0390(7) 0.0444(7) 0.0031(5) -0.0055(5) -0.0004(6)
C10 0.0369(6) 0.0397(7) 0.0460(7) 0.0030(5) 0.0018(5) 0.0000(6)
C11 0.0423(7) 0.0505(9) 0.0445(8) 0.0019(6) 0.0053(6) -0.0005(6)
C12 0.0438(7) 0.0431(8) 0.0416(7) 0.0019(6) 0.0048(6) -0.0021(6)
C13 0.0519(9) 0.0537(10) 0.0751(12) 0.0041(8) 0.0031(8) 0.0194(9)
C14 0.0589(10) 0.0519(11) 0.0925(15) -0.0084(9) 0.0071(10) 0.0148(10)
C15 0.0524(9) 0.0702(12) 0.0605(10) -0.0134(9) -0.0004(8) -0.0018(9)
C16 0.0596(10) 0.0783(13) 0.0546(10) -0.0111(9) -0.0126(8) 0.0179(9)
C17 0.0555(9) 0.0586(10) 0.0485(9) -0.0116(8) -0.0032(7) 0.0109(7)
C18 0.0399(7) 0.0406(7) 0.0410(7) 0.0090(6) -0.0034(5) 0.0006(6)
C19 0.0411(8) 0.0640(11) 0.0698(11) 0.0058(8) 0.0014(7) 0.0052(9)
C20 0.0452(10) 0.1068(19) 0.0905(16) 0.0244(11) -0.0069(10) -0.0045(14)
C21 0.0787(16) 0.0984(19) 0.0846(16) 0.0471(14) -0.0195(12) -0.0029(14)
C22 0.120(2) 0.0542(12) 0.0880(16) 0.0259(13) -0.0135(15) 0.0193(11)
C23 0.0667(11) 0.0490(10) 0.0731(12) 0.0034(8) 0.0010(9) 0.0127(8)
C24 0.0639(14) 0.157(3) 0.111(2) -0.0165(17) -0.0253(14) 0.011(2)

loop_
_atom_type_symbol
_atom_type_description
_atom_type_scat_dispersion_real
_atom_type_scat_dispersion_imag
_atom_type_scat_source
C C 0.0033 0.0016 'International Tables Vol C Tables 4.2.6.8 and 6.1.1.4'
H H 0.0000 0.0000 'International Tables Vol C Tables 4.2.6.8 and 6.1.1.4'
N N 0.0061 0.0033 'International Tables Vol C Tables 4.2.6.8 and 6.1.1.4'
O O 0.0106 0.0060 'International Tables Vol C Tables 4.2.6.8 and 6.1.1.4'
S S 0.1246 0.1234 'International Tables Vol C Tables 4.2.6.8 and 6.1.1.4'
Cl Cl 0.1484 0.1585 'International Tables Vol C Tables 4.2.6.8 and 6.1.1.4'

loop_
_geom_angle_atom_site_label_1
_geom_angle_atom_site_label_2
_geom_angle_atom_site_label_3
_geom_angle
C9 S1 C8 98.04(7)
C15 S2 C24 104.42(12)
C7 N1 C6 125.38(13)
C7 N1 H1N1 117.3
C6 N1 H1N1 114.9
C9 N2 N3 106.43(12)
C10 N3 N2 108.13(12)
C9 N4 C10 104.81(11)
C9 N4 C18 127.86(12)
C10 N4 C18 126.78(12)
C2 C1 C6 118.11(17)
C2 C1 H1A 120.9
C6 C1 H1A 120.9
C3 C2 C1 122.97(18)
C3 C2 Cl1 118.34(15)
C1 C2 Cl1 118.68(16)
C2 C3 C4 118.09(18)
C2 C3 H3A 121.0
C4 C3 H3A 121.0
C3 C4 C5 120.9(2)
C3 C4 H4A 119.5
C5 C4 H4A 119.5
C4 C5 C6 120.03(18)
C4 C5 H5A 120.0
C6 C5 H5A 120.0
C5 C6 C1 119.86(15)
C5 C6 N1 117.46(15)
C1 C6 N1 122.64(15)
O1 C7 N1 124.62(14)
O1 C7 C8 123.76(15)
N1 C7 C8 111.39(13)
C7 C8 S1 116.35(12)
C7 C8 H8A 108.2
S1 C8 H8A 108.2
C7 C8 H8B 108.2
S1 C8 H8B 108.2
H8A C8 H8B 107.4
N2 C9 N4 110.87(13)
N2 C9 S1 127.18(11)
N4 C9 S1 121.93(11)
N3 C10 N4 109.75(13)
N3 C10 C11 126.37(14)
N4 C10 C11 123.86(13)
C10 C11 C12 114.61(13)
C10 C11 H11A 108.6
C12 C11 H11A 108.6
C10 C11 H11B 108.6
C12 C11 H11B 108.6
H11A C11 H11B 107.6
C17 C12 C13 117.67(15)
C17 C12 C11 120.62(15)
C13 C12 C11 121.71(15)
C14 C13 C12 121.26(17)
C14 C13 H13A 119.4
C12 C13 H13A 119.4
C13 C14 C15 120.78(18)
C13 C14 H14A 119.6
C15 C14 H14A 119.6
C16 C15 C14 118.25(17)
C16 C15 S2 124.72(16)
C14 C15 S2 117.02(15)
C15 C16 C17 120.50(18)
C15 C16 H16A 119.8
C17 C16 H16A 119.8
C12 C17 C16 121.53(17)
C12 C17 H17A 119.2
C16 C17 H17A 119.2
C23 C18 C19 121.08(16)
C23 C18 N4 120.47(15)
C19 C18 N4 118.37(14)
C20 C19 C18 119.2(2)
C20 C19 H19A 120.4
C18 C19 H19A 120.4
C21 C20 C19 120.4(2)
C21 C20 H20A 119.8
C19 C20 H20A 119.8
C20 C21 C22 120.6(2)
C20 C21 H21A 119.7
C22 C21 H21A 119.7
C21 C22 C23 120.6(2)
C21 C22 H22A 119.7
C23 C22 H22A 119.7
C18 C23 C22 118.1(2)
C18 C23 H23A 121.0
C22 C23 H23A 121.0
S2 C24 H24A 109.5
S2 C24 H24B 109.5
H24A C24 H24B 109.5
S2 C24 H24C 109.5
H24A C24 H24C 109.5
H24B C24 H24C 109.5

loop_
_geom_bond_atom_site_label_1
_geom_bond_atom_site_label_2
_geom_bond_distance
Cl1 C2 1.740(2)
S1 C9 1.7371(16)
S1 C8 1.7964(16)
S2 C15 1.7574(19)
S2 C24 1.767(3)
O1 C7 1.2128(19)
N1 C7 1.357(2)
N1 C6 1.411(2)
N1 H1N1 0.9408
N2 C9 1.3075(19)
N2 N3 1.3927(19)
N3 C10 1.3038(19)
N4 C9 1.3650(18)
N4 C10 1.3717(19)
N4 C18 1.4383(17)
C1 C2 1.380(2)
C1 C6 1.388(2)
C1 H1A 0.9300
C2 C3 1.366(3)
C3 C4 1.374(3)
C3 H3A 0.9300
C4 C5 1.381(3)
C4 H4A 0.9300
C5 C6 1.382(2)
C5 H5A 0.9300
C7 C8 1.512(2)
C8 H8A 0.9700
C8 H8B 0.9700
C10 C11 1.487(2)
C11 C12 1.514(2)
C11 H11A 0.9700
C11 H11B 0.9700
C12 C17 1.377(2)
C12 C13 1.380(2)
C13 C14 1.380(3)
C13 H13A 0.9300
C14 C15 1.385(3)
C14 H14A 0.9300
C15 C16 1.376(3)
C16 C17 1.386(3)
C16 H16A 0.9300
C17 H17A 0.9300
C18 C23 1.364(2)
C18 C19 1.380(2)
C19 C20 1.375(3)
C19 H19A 0.9300
C20 C21 1.345(4)
C20 H20A 0.9300
C21 C22 1.358(4)
C21 H21A 0.9300
C22 C23 1.398(3)
C22 H22A 0.9300
C23 H23A 0.9300
C24 H24A 0.9600
C24 H24B 0.9600
C24 H24C 0.9600

loop_
_geom_hbond_atom_site_label_D
_geom_hbond_atom_site_label_H
_geom_hbond_atom_site_label_A
_geom_hbond_site_symmetry_A
_geom_hbond_distance_DH
_geom_hbond_distance_HA
_geom_hbond_distance_DA
_geom_hbond_angle_DHA
_geom_hbond_publ_flag
N1 H1N1 N3 4_566 0.94 2.04 2.9787(19) 174 yes
C8 H8A O1 3_667 0.97 2.52 3.147(2) 123 yes
C11 H11B O1 3_666 0.97 2.47 3.416(2) 165 yes

loop_
_geom_torsion_atom_site_label_1
_geom_torsion_atom_site_label_2
_geom_torsion_atom_site_label_3
_geom_torsion_atom_site_label_4
_geom_torsion
C9 N2 N3 C10 0.44(17)
C6 C1 C2 C3 0.8(3)
C6 C1 C2 Cl1 -178.42(14)
C1 C2 C3 C4 0.1(4)
Cl1 C2 C3 C4 179.4(2)
C2 C3 C4 C5 0.0(4)
C3 C4 C5 C6 -1.1(4)
C4 C5 C6 C1 2.1(3)
C4 C5 C6 N1 -175.7(2)
C2 C1 C6 C5 -1.9(3)
C2 C1 C6 N1 175.77(17)
C7 N1 C6 C5 141.23(18)
C7 N1 C6 C1 -36.5(3)
C6 N1 C7 O1 20.1(3)
C6 N1 C7 C8 -154.53(15)
O1 C7 C8 S1 22.1(2)
N1 C7 C8 S1 -163.17(12)
C9 S1 C8 C7 90.32(13)
N3 N2 C9 N4 -0.06(17)
N3 N2 C9 S1 -178.58(12)
C10 N4 C9 N2 -0.32(17)
C18 N4 C9 N2 171.54(14)
C10 N4 C9 S1 178.29(11)
C18 N4 C9 S1 -9.9(2)
C8 S1 C9 N2 -14.31(16)
C8 S1 C9 N4 167.32(13)
N2 N3 C10 N4 -0.65(17)
N2 N3 C10 C11 177.73(14)
C9 N4 C10 N3 0.60(17)
C18 N4 C10 N3 -171.37(14)
C9 N4 C10 C11 -177.83(14)
C18 N4 C10 C11 10.2(2)
N3 C10 C11 C12 117.85(17)
N4 C10 C11 C12 -64.0(2)
C10 C11 C12 C17 128.51(17)
C10 C11 C12 C13 -52.5(2)
C17 C12 C13 C14 0.8(3)
C11 C12 C13 C14 -178.17(18)
C12 C13 C14 C15 0.0(3)
C13 C14 C15 C16 -1.2(3)
C13 C14 C15 S2 179.65(18)
C24 S2 C15 C16 1.5(3)
C24 S2 C15 C14 -179.4(2)
C14 C15 C16 C17 1.6(3)
S2 C15 C16 C17 -179.32(17)
C13 C12 C17 C16 -0.4(3)
C11 C12 C17 C16 178.58(18)
C15 C16 C17 C12 -0.8(3)
C9 N4 C18 C23 104.7(2)
C10 N4 C18 C23 -85.2(2)
C9 N4 C18 C19 -78.7(2)
C10 N4 C18 C19 91.5(2)
C23 C18 C19 C20 0.3(3)
N4 C18 C19 C20 -176.41(18)
C18 C19 C20 C21 -0.3(4)
C19 C20 C21 C22 0.0(4)
C20 C21 C22 C23 0.4(4)
C19 C18 C23 C22 0.1(3)
N4 C18 C23 C22 176.72(19)
C21 C22 C23 C18 -0.4(4)

loop_
_cod_related_entry_id
_cod_related_entry_database
_cod_related_entry_code
1 ChemSpider 30656859
